data_7215349
loop_
_publ_author_name
'Xiong, Wei-Wei'
'Li, Jian-Rong'
'Feng, Mei-Ling'
'Huang, Xiao-Ying'

_publ_section_title
;
 Solvothermal syntheses, crystal structures, and characterizations of a
 series of one-dimensional organic-containing gallium polyselenides
;
_journal_issue 20
_journal_name_full CrystEngComm
_journal_page_first 6206
_journal_paper_doi 10.1039/c1ce05507k
_journal_volume 13
_journal_year 2011
_chemical_formula_moiety 'C4 H14 N2, Ga2 Se5'
_chemical_formula_sum 'C4 H14 Ga2 N2 Se5'
_chemical_formula_weight 624.41
_chemical_name_systematic
;
?
;
_space_group_IT_number 15
_symmetry_cell_setting monoclinic
_symmetry_space_group_name_Hall '-C 2yc'
_symmetry_space_group_name_H-M 'C 1 2/c 1'
_atom_sites_solution_hydrogens geom
_atom_sites_solution_primary direct
_atom_sites_solution_secondary difmap
_audit_creation_method SHELXL-97
_cell_angle_alpha 90.00
_cell_angle_beta 110.170(4)
_cell_angle_gamma 90.00
_cell_formula_units_Z 4
_cell_length_a 11.7660(4)
_cell_length_b 11.7743(4)
_cell_length_c 10.9763(4)
_cell_measurement_reflns_used 4264
_cell_measurement_temperature 293(2)
_cell_measurement_theta_max 28.8815
_cell_measurement_theta_min 2.5234
_cell_volume 1427.36(9)
_computing_cell_refinement 'CrysAlisPro, Oxford Diffraction Ltd.'
_computing_data_collection 'CrysAlisPro, Oxford Diffraction Ltd.'
_computing_data_reduction 'CrysAlisPro, Oxford Diffraction Ltd.'
_computing_molecular_graphics 'DIAMOND. Version 3.0. Crystal Impact'
_computing_publication_material 'Windows Word 2003'
_computing_structure_refinement 'SHELXL-97 (Sheldrick, 1997)'
_computing_structure_solution 'SHELXS-97 (Sheldrick, 1990)'
_diffrn_ambient_temperature 293(2)
_diffrn_detector_area_resol_mean 16.2083
_diffrn_measured_fraction_theta_full 0.999
_diffrn_measured_fraction_theta_max 0.999
_diffrn_measurement_device_type 'Xcalibur, Eos'
_diffrn_measurement_method '\w scans'
_diffrn_radiation_monochromator graphite
_diffrn_radiation_source 'fine-focus sealed tube'
_diffrn_radiation_type MoK\a
_diffrn_radiation_wavelength 0.71073
_diffrn_reflns_av_R_equivalents 0.0340
_diffrn_reflns_av_sigmaI/netI 0.0293
_diffrn_reflns_limit_h_max 14
_diffrn_reflns_limit_h_min -14
_diffrn_reflns_limit_k_max 14
_diffrn_reflns_limit_k_min -14
_diffrn_reflns_limit_l_max 13
_diffrn_reflns_limit_l_min -13
_diffrn_reflns_number 7807
_diffrn_reflns_theta_full 26.74
_diffrn_reflns_theta_max 26.74
_diffrn_reflns_theta_min 2.53
_exptl_absorpt_coefficient_mu 16.490
_exptl_absorpt_correction_T_max 1.00000
_exptl_absorpt_correction_T_min 0.27247
_exptl_absorpt_correction_type multi-scan
_exptl_absorpt_process_details 'CrysAlisPro, Oxford Diffraction Ltd.'
_exptl_crystal_colour orange
_exptl_crystal_density_diffrn 2.906
_exptl_crystal_density_method 'not measured'
_exptl_crystal_description Prism
_exptl_crystal_F_000 1136
_exptl_crystal_size_max 0.15
_exptl_crystal_size_mid 0.11
_exptl_crystal_size_min 0.08
_refine_diff_density_max 0.374
_refine_diff_density_min -0.580
_refine_diff_density_rms 0.118
_refine_ls_extinction_method none
_refine_ls_goodness_of_fit_ref 1.033
_refine_ls_hydrogen_treatment constr
_refine_ls_matrix_type full
_refine_ls_number_parameters 60
_refine_ls_number_reflns 1525
_refine_ls_number_restraints 0
_refine_ls_restrained_S_all 1.033
_refine_ls_R_factor_all 0.0260
_refine_ls_R_factor_gt 0.0183
_refine_ls_shift/su_max 0.001
_refine_ls_shift/su_mean 0.000
_refine_ls_structure_factor_coef Fsqd
_refine_ls_weighting_details 'calc w=1/[\s^2^(Fo^2^)+(0.0150P)^2^+0.0000P] where P=(Fo^2^+2Fc^2^)/3'
_refine_ls_weighting_scheme calc
_refine_ls_wR_factor_gt 0.0369
_refine_ls_wR_factor_ref 0.0374
_reflns_number_gt 1245
_reflns_number_total 1525
_reflns_threshold_expression >2sigma(I)
_cod_data_source_file c1ce05507k.txt
_cod_data_source_block compound-2-wx8-17f
_cod_original_sg_symbol_H-M 'C 2/c'
_cod_database_code 7215349

loop_
_symmetry_equiv_pos_as_xyz
'x, y, z'
'-x, y, -z+1/2'
'x+1/2, y+1/2, z'
'-x+1/2, y+1/2, -z+1/2'
'-x, -y, -z'
'x, -y, z-1/2'
'-x+1/2, -y+1/2, -z'
'x+1/2, -y+1/2, z-1/2'

loop_
_atom_site_label
_atom_site_type_symbol
_atom_site_fract_x
_atom_site_fract_y
_atom_site_fract_z
_atom_site_U_iso_or_equiv
_atom_site_adp_type
_atom_site_occupancy
_atom_site_symmetry_multiplicity
_atom_site_calc_flag
_atom_site_refinement_flags
Ga1 Ga 0.62229(3) 0.76965(3) 0.89974(3) 0.02017(10) Uani 1 1 d .
Se1 Se 0.5000 0.63260(4) 0.7500 0.02248(12) Uani 1 2 d S
Se2 Se 0.51341(3) 0.94820(3) 0.86213(3) 0.02464(10) Uani 1 1 d .
Se3 Se 0.81917(3) 0.78126(3) 0.87513(3) 0.02262(9) Uani 1 1 d .
N1 N 0.7192(3) 0.5638(3) 0.6262(3) 0.0414(8) Uani 1 1 d .
H1C H 0.7064 0.4893 0.6268 0.062 Uiso 1 1 calc R
H1D H 0.6851 0.5984 0.6770 0.062 Uiso 1 1 calc R
H1E H 0.7984 0.5775 0.6555 0.062 Uiso 1 1 calc R
C1 C 0.6647(4) 0.6079(3) 0.4907(4) 0.0432(10) Uani 1 1 d .
H1A H 0.7005 0.5686 0.4351 0.052 Uiso 1 1 calc R
H1B H 0.5785 0.5921 0.4588 0.052 Uiso 1 1 calc R
C2 C 0.6842(3) 0.7330(3) 0.4839(4) 0.0360(9) Uani 1 1 d .
H2A H 0.6523 0.7712 0.5435 0.043 Uiso 1 1 calc R
H2B H 0.6385 0.7593 0.3970 0.043 Uiso 1 1 calc R

loop_
_atom_site_aniso_label
_atom_site_aniso_U_11
_atom_site_aniso_U_22
_atom_site_aniso_U_33
_atom_site_aniso_U_23
_atom_site_aniso_U_13
_atom_site_aniso_U_12
Ga1 0.01736(18) 0.0222(2) 0.01729(18) 0.00120(15) 0.00136(14) -0.00022(17)
Se1 0.0187(2) 0.0198(3) 0.0239(2) 0.000 0.0009(2) 0.000
Se2 0.0281(2) 0.0234(2) 0.02136(18) -0.00226(14) 0.00720(15) 0.00336(16)
Se3 0.02092(17) 0.0287(2) 0.01744(16) 0.00132(15) 0.00554(13) -0.00156(16)
N1 0.049(2) 0.0251(19) 0.058(2) 0.0025(16) 0.0289(18) 0.0075(16)
C1 0.042(2) 0.041(3) 0.046(2) -0.0038(19) 0.014(2) -0.007(2)
C2 0.038(2) 0.037(2) 0.035(2) 0.0028(17) 0.0140(18) 0.004(2)

loop_
_atom_type_symbol
_atom_type_description
_atom_type_scat_dispersion_real
_atom_type_scat_dispersion_imag
_atom_type_scat_source
C C 0.0033 0.0016 'International Tables Vol C Tables 4.2.6.8 and 6.1.1.4'
H H 0.0000 0.0000 'International Tables Vol C Tables 4.2.6.8 and 6.1.1.4'
N N 0.0061 0.0033 'International Tables Vol C Tables 4.2.6.8 and 6.1.1.4'
Ga Ga 0.2307 1.6083 'International Tables Vol C Tables 4.2.6.8 and 6.1.1.4'
Se Se -0.0929 2.2259 'International Tables Vol C Tables 4.2.6.8 and 6.1.1.4'

loop_
_geom_angle_atom_site_label_1
_geom_angle_atom_site_label_2
_geom_angle_atom_site_label_3
_geom_angle
_geom_angle_site_symmetry_1
_geom_angle_site_symmetry_3
Se1 Ga1 Se3 115.399(19) . 7_667
Se1 Ga1 Se2 108.078(17) . .
Se3 Ga1 Se2 109.831(18) 7_667 .
Se1 Ga1 Se3 109.389(16) . .
Se3 Ga1 Se3 100.515(16) 7_667 .
Se2 Ga1 Se3 113.656(19) . .
Ga1 Se1 Ga1 95.36(2) . 2_656
Se2 Se2 Ga1 92.876(14) 2_656 .
Ga1 Se3 Ga1 79.485(16) 7_667 .
C1 N1 H1C 109.5 . .
C1 N1 H1D 109.5 . .
H1C N1 H1D 109.5 . .
C1 N1 H1E 109.5 . .
H1C N1 H1E 109.5 . .
H1D N1 H1E 109.5 . .
C2 C1 N1 111.8(3) . .
C2 C1 H1A 109.3 . .
N1 C1 H1A 109.3 . .
C2 C1 H1B 109.3 . .
N1 C1 H1B 109.3 . .
H1A C1 H1B 107.9 . .
C1 C2 C2 114.2(4) . 7_666
C1 C2 H2A 108.7 . .
C2 C2 H2A 108.7 7_666 .
C1 C2 H2B 108.7 . .
C2 C2 H2B 108.7 7_666 .
H2A C2 H2B 107.6 . .

loop_
_geom_bond_atom_site_label_1
_geom_bond_atom_site_label_2
_geom_bond_distance
_geom_bond_site_symmetry_2
Ga1 Se1 2.3969(5) .
Ga1 Se3 2.4014(5) 7_667
Ga1 Se2 2.4221(5) .
Ga1 Se3 2.4268(5) .
Se1 Ga1 2.3969(5) 2_656
Se2 Se2 2.3712(6) 2_656
Se3 Ga1 2.4014(5) 7_667
N1 C1 1.495(4) .
N1 H1C 0.8900 .
N1 H1D 0.8900 .
N1 H1E 0.8900 .
C1 C2 1.497(5) .
C1 H1A 0.9700 .
C1 H1B 0.9700 .
C2 C2 1.518(7) 7_666
C2 H2A 0.9700 .
C2 H2B 0.9700 .

loop_
_geom_hbond_atom_site_label_D
_geom_hbond_atom_site_label_H
_geom_hbond_atom_site_label_A
_geom_hbond_distance_DH
_geom_hbond_distance_HA
_geom_hbond_distance_DA
_geom_hbond_angle_DHA
_geom_hbond_site_symmetry_A
N1 H1D Se1 0.89 2.60 3.401(3) 150.6 .
N1 H1E Se2 0.89 2.75 3.390(3) 130.1 4_646
N1 H1C Se3 0.89 2.47 3.357(3) 176.9 4_646

loop_
_geom_torsion_atom_site_label_1
_geom_torsion_atom_site_label_2
_geom_torsion_atom_site_label_3
_geom_torsion_atom_site_label_4
_geom_torsion
_geom_torsion_site_symmetry_1
_geom_torsion_site_symmetry_4
Se3 Ga1 Se1 Ga1 143.72(2) 7_667 2_656
Se2 Ga1 Se1 Ga1 20.347(10) . 2_656
Se3 Ga1 Se1 Ga1 -103.871(17) . 2_656
Se1 Ga1 Se2 Se2 -53.79(2) . 2_656
Se3 Ga1 Se2 Se2 179.533(18) 7_667 2_656
Se3 Ga1 Se2 Se2 67.83(2) . 2_656
Se1 Ga1 Se3 Ga1 -121.86(2) . 7_667
Se3 Ga1 Se3 Ga1 0.0 7_667 7_667
Se2 Ga1 Se3 Ga1 117.26(2) . 7_667
N1 C1 C2 C2 65.9(5) . 7_666
